data_4060855
loop_
_publ_author_name
'Ara, Irene'
'Chaouche, Naima'
'Forni\'es, Juan'
'Fortu\~no, Consuelo'
'Kribii, Abdelaziz'
'Tsipis, Athanassios C.'

_publ_section_title
;
 Formation of PPh2C6F5through Phosphido Platinum and/or Palladium(III)
 Intermediates
;
_journal_coden_ASTM ORGND7
_journal_issue 5
_journal_name_full Organometallics
_journal_page_first 1084
_journal_page_last 1091
_journal_paper_doi 10.1021/om0508029
_journal_volume 25
_journal_year 2006
_chemical_formula_sum 'C38 H24 Cl4 F10 I2 P2 Pt2'
_chemical_formula_weight 1518.29
_space_group_IT_number 2
_symmetry_cell_setting triclinic
_symmetry_space_group_name_Hall '-P 1'
_symmetry_space_group_name_H-M 'P -1'
_cell_angle_alpha 76.6210(10)
_cell_angle_beta 78.2670(10)
_cell_angle_gamma 81.4520(10)
_cell_formula_units_Z 2
_cell_length_a 11.0208(7)
_cell_length_b 11.7041(7)
_cell_length_c 17.0947(6)
_cell_measurement_temperature 100(2)
_cell_volume 2088.4(2)
_diffrn_ambient_temperature 100(2)
_exptl_crystal_density_diffrn 2.414
_cod_duplicate_entry 4074694
_cod_database_code 4060855

loop_
_symmetry_equiv_pos_as_xyz
'x, y, z'
'-x, -y, -z'

loop_
_atom_site_label
_atom_site_type_symbol
_atom_site_fract_x
_atom_site_fract_y
_atom_site_fract_z
_atom_site_U_iso_or_equiv
_atom_site_adp_type
_atom_site_occupancy
_atom_site_symmetry_multiplicity
_atom_site_calc_flag
_atom_site_refinement_flags
_atom_site_disorder_assembly
_atom_site_disorder_group
Pt1 Pt 0.81132(2) 0.62052(2) 0.415890(14) 0.01386(6) Uani 1 1 d . . .
Pt2 Pt 1.00860(2) 0.40167(2) 0.371929(14) 0.01451(6) Uani 1 1 d . . .
I1 I 0.84561(4) 0.40657(3) 0.50371(2) 0.01630(9) Uani 1 1 d . . .
I2 I 1.19495(4) 0.28530(3) 0.44959(2) 0.01615(9) Uani 1 1 d . . .
P1 P 0.75774(15) 0.80131(14) 0.35166(9) 0.0157(3) Uani 1 1 d . . .
P2 P 0.84774(15) 0.50911(14) 0.31735(10) 0.0160(3) Uani 1 1 d . . .
F2 F 0.9094(4) 0.9442(4) 0.2012(2) 0.0487(13) Uani 1 1 d . . .
F3 F 0.8607(5) 0.9913(5) 0.0512(3) 0.0604(15) Uani 1 1 d . . .
F4 F 0.6673(5) 0.9093(4) 0.0082(3) 0.0554(14) Uani 1 1 d . . .
F5 F 0.5266(5) 0.7713(4) 0.1191(3) 0.0592(15) Uani 1 1 d . . .
F6 F 0.5729(4) 0.7231(4) 0.2708(2) 0.0391(11) Uani 1 1 d . . .
F32 F 1.2187(3) 0.5621(3) 0.2968(2) 0.0286(9) Uani 1 1 d . . .
F33 F 1.3753(4) 0.5716(4) 0.1612(2) 0.0409(11) Uani 1 1 d . . .
F34 F 1.3697(4) 0.4233(4) 0.0574(2) 0.0437(12) Uani 1 1 d . . .
F35 F 1.2064(4) 0.2620(4) 0.0931(2) 0.0410(11) Uani 1 1 d . . .
F36 F 1.0483(4) 0.2523(3) 0.2273(2) 0.0293(9) Uani 1 1 d . . .
C1 C 0.7405(6) 0.8320(5) 0.2449(4) 0.0218(15) Uani 1 1 d . . .
C2 C 0.8123(6) 0.9007(6) 0.1854(4) 0.0284(16) Uani 1 1 d . . .
C3 C 0.7889(8) 0.9245(7) 0.1053(4) 0.040(2) Uani 1 1 d . . .
C4 C 0.6918(8) 0.8839(7) 0.0839(4) 0.038(2) Uani 1 1 d . . .
C5 C 0.6188(8) 0.8152(7) 0.1402(5) 0.0359(19) Uani 1 1 d . . .
C6 C 0.6460(7) 0.7910(6) 0.2184(4) 0.0293(17) Uani 1 1 d . . .
C7 C 0.6033(5) 0.8587(5) 0.3923(4) 0.0172(13) Uani 1 1 d . . .
C8 C 0.5480(6) 0.9700(6) 0.3601(4) 0.0241(15) Uani 1 1 d . . .
H8 H 0.5935 1.0176 0.3139 0.029 Uiso 1 1 calc R . .
C9 C 0.4322(6) 1.0133(6) 0.3918(4) 0.0282(17) Uani 1 1 d . . .
H9 H 0.3990 1.0910 0.3697 0.034 Uiso 1 1 calc R . .
C10 C 0.3660(6) 0.9464(6) 0.4535(4) 0.0241(15) Uani 1 1 d . . .
H10 H 0.2842 0.9748 0.4761 0.029 Uiso 1 1 calc R . .
C11 C 0.4165(6) 0.8363(6) 0.4844(4) 0.0242(15) Uani 1 1 d . . .
H11 H 0.3682 0.7881 0.5287 0.029 Uiso 1 1 calc R . .
C12 C 0.5353(6) 0.7915(6) 0.4540(4) 0.0213(14) Uani 1 1 d . . .
H12 H 0.5678 0.7139 0.4768 0.026 Uiso 1 1 calc R . .
C13 C 0.8684(5) 0.8964(5) 0.3632(4) 0.0174(13) Uani 1 1 d . . .
C14 C 0.8367(6) 1.0126(5) 0.3734(4) 0.0210(14) Uani 1 1 d . . .
H14 H 0.7534 1.0480 0.3731 0.025 Uiso 1 1 calc R . .
C15 C 0.9263(7) 1.0770(6) 0.3841(4) 0.0288(16) Uani 1 1 d . . .
H15 H 0.9035 1.1560 0.3912 0.035 Uiso 1 1 calc R . .
C16 C 1.0470(6) 1.0280(6) 0.3847(4) 0.0276(16) Uani 1 1 d . . .
H16 H 1.1078 1.0727 0.3916 0.033 Uiso 1 1 calc R . .
C17 C 1.0796(6) 0.9116(6) 0.3748(4) 0.0229(15) Uani 1 1 d . . .
H17 H 1.1632 0.8770 0.3746 0.027 Uiso 1 1 calc R . .
C18 C 0.9903(6) 0.8463(6) 0.3653(4) 0.0200(14) Uani 1 1 d . . .
H18 H 1.0129 0.7664 0.3603 0.024 Uiso 1 1 calc R . .
C19 C 0.8831(6) 0.5736(6) 0.2126(4) 0.0222(15) Uani 1 1 d . . .
C20 C 0.9775(6) 0.6429(6) 0.1913(4) 0.0221(15) Uani 1 1 d . . .
H20 H 1.0153 0.6616 0.2314 0.027 Uiso 1 1 calc R . .
C21 C 1.0152(7) 0.6842(6) 0.1112(4) 0.0341(18) Uani 1 1 d . . .
H21 H 1.0814 0.7329 0.0939 0.041 Uiso 1 1 calc R . .
C22 C 0.9573(8) 0.6558(7) 0.0519(5) 0.043(2) Uani 1 1 d . . .
H22 H 0.9866 0.6861 -0.0043 0.051 Uiso 1 1 calc R . .
C23 C 0.8611(8) 0.5866(7) 0.0725(4) 0.040(2) Uani 1 1 d . . .
H23 H 0.8234 0.5673 0.0327 0.048 Uiso 1 1 calc R . .
C24 C 0.8241(7) 0.5484(6) 0.1517(4) 0.0296(17) Uani 1 1 d . . .
H24 H 0.7557 0.5024 0.1692 0.035 Uiso 1 1 calc R . .
C25 C 0.7171(6) 0.4299(5) 0.3180(4) 0.0180(14) Uani 1 1 d . . .
C26 C 0.5992(6) 0.4710(6) 0.3502(4) 0.0228(15) Uani 1 1 d . . .
H26 H 0.5855 0.5363 0.3763 0.027 Uiso 1 1 calc R . .
C27 C 0.4995(7) 0.4151(6) 0.3439(4) 0.0306(17) Uani 1 1 d . . .
H27 H 0.4173 0.4433 0.3661 0.037 Uiso 1 1 calc R . .
C28 C 0.5169(7) 0.3191(6) 0.3061(4) 0.0306(17) Uani 1 1 d . . .
H28 H 0.4473 0.2833 0.3018 0.037 Uiso 1 1 calc R . .
C29 C 0.6343(7) 0.2770(6) 0.2752(4) 0.0297(17) Uani 1 1 d . . .
H29 H 0.6469 0.2114 0.2495 0.036 Uiso 1 1 calc R . .
C30 C 0.7355(6) 0.3297(5) 0.2813(4) 0.0224(15) Uani 1 1 d . . .
H30 H 0.8176 0.2989 0.2608 0.027 Uiso 1 1 calc R . .
C31 C 1.1266(6) 0.4059(5) 0.2688(4) 0.0197(14) Uani 1 1 d . . .
C32 C 1.2126(6) 0.4839(6) 0.2485(4) 0.0222(15) Uani 1 1 d . . .
C33 C 1.2951(6) 0.4896(6) 0.1789(4) 0.0304(17) Uani 1 1 d . . .
C34 C 1.2927(7) 0.4165(6) 0.1264(4) 0.0295(17) Uani 1 1 d . . .
C35 C 1.2092(7) 0.3364(6) 0.1441(4) 0.0292(17) Uani 1 1 d . . .
C36 C 1.1288(6) 0.3325(6) 0.2144(4) 0.0218(14) Uani 1 1 d . . .
Cl1 Cl 0.3176(2) 0.0304(2) 0.22320(16) 0.0673(7) Uani 1 1 d . . .
Cl2 Cl 0.2243(3) -0.1622(2) 0.18030(18) 0.0761(8) Uani 1 1 d . . .
C37 C 0.2018(9) -0.0099(8) 0.1786(5) 0.056(3) Uani 1 1 d . . .
H37A H 0.1181 0.0107 0.2092 0.067 Uiso 1 1 calc R . .
H37B H 0.2065 0.0347 0.1215 0.067 Uiso 1 1 calc R . .
Cl3 Cl 1.5389(2) 0.1659(2) 0.09703(14) 0.0548(6) Uani 1 1 d . . .
Cl4 Cl 1.7440(3) 0.3040(3) 0.05954(18) 0.1005(12) Uani 1 1 d . . .
C38 C 1.6281(8) 0.2537(9) 0.0232(6) 0.065(3) Uani 1 1 d . . .
H38A H 1.5746 0.3226 -0.0016 0.078 Uiso 1 1 calc R . .
H38B H 1.6682 0.2098 -0.0199 0.078 Uiso 1 1 calc R . .

loop_
_atom_site_aniso_label
_atom_site_aniso_U_11
_atom_site_aniso_U_22
_atom_site_aniso_U_33
_atom_site_aniso_U_23
_atom_site_aniso_U_13
_atom_site_aniso_U_12
Pt1 0.01381(12) 0.01262(12) 0.01515(12) -0.00331(9) -0.00186(9) -0.00167(9)
Pt2 0.01479(12) 0.01423(12) 0.01449(12) -0.00388(9) -0.00134(9) -0.00172(9)
I1 0.0173(2) 0.01428(19) 0.01601(19) -0.00238(16) -0.00069(16) -0.00186(16)
I2 0.0156(2) 0.0160(2) 0.0171(2) -0.00553(16) -0.00241(16) 0.00015(16)
P1 0.0169(8) 0.0137(8) 0.0158(8) -0.0033(6) -0.0016(6) -0.0009(6)
P2 0.0176(8) 0.0145(8) 0.0164(8) -0.0041(7) -0.0032(7) -0.0021(7)
F2 0.036(3) 0.075(3) 0.029(2) 0.011(2) -0.003(2) -0.024(2)
F3 0.061(3) 0.078(4) 0.030(3) 0.016(3) 0.001(2) -0.025(3)
F4 0.082(4) 0.063(3) 0.021(2) 0.001(2) -0.013(2) -0.019(3)
F5 0.085(4) 0.067(3) 0.035(3) 0.003(3) -0.029(3) -0.038(3)
F6 0.048(3) 0.038(3) 0.033(2) 0.004(2) -0.010(2) -0.024(2)
F32 0.031(2) 0.029(2) 0.027(2) -0.0071(18) 0.0017(17) -0.0137(18)
F33 0.035(3) 0.043(3) 0.035(2) -0.001(2) 0.012(2) -0.013(2)
F34 0.045(3) 0.048(3) 0.025(2) -0.005(2) 0.018(2) 0.000(2)
F35 0.058(3) 0.042(3) 0.021(2) -0.013(2) 0.001(2) -0.001(2)
F36 0.040(2) 0.027(2) 0.022(2) -0.0113(17) 0.0018(18) -0.0085(18)
C1 0.025(4) 0.016(3) 0.023(4) -0.008(3) 0.000(3) 0.001(3)
C2 0.023(4) 0.032(4) 0.025(4) -0.001(3) 0.001(3) -0.004(3)
C3 0.041(5) 0.050(5) 0.020(4) 0.006(4) 0.005(3) -0.008(4)
C4 0.052(5) 0.041(5) 0.016(4) 0.003(3) -0.008(3) -0.003(4)
C5 0.050(5) 0.032(4) 0.030(4) -0.004(3) -0.012(4) -0.014(4)
C6 0.044(5) 0.021(4) 0.023(4) -0.002(3) -0.003(3) -0.010(3)
C7 0.013(3) 0.012(3) 0.027(4) -0.007(3) -0.003(3) 0.000(2)
C8 0.021(4) 0.021(3) 0.028(4) -0.001(3) -0.005(3) 0.001(3)
C9 0.028(4) 0.024(4) 0.032(4) -0.004(3) -0.013(3) 0.007(3)
C10 0.018(3) 0.028(4) 0.025(4) -0.005(3) -0.005(3) 0.003(3)
C11 0.017(3) 0.029(4) 0.027(4) -0.006(3) -0.002(3) -0.005(3)
C12 0.021(3) 0.018(3) 0.025(4) -0.003(3) -0.007(3) 0.003(3)
C13 0.012(3) 0.022(3) 0.016(3) -0.003(3) 0.001(2) -0.003(3)
C14 0.023(4) 0.020(3) 0.020(3) -0.006(3) 0.000(3) -0.005(3)
C15 0.034(4) 0.024(4) 0.029(4) -0.004(3) -0.006(3) -0.009(3)
C16 0.028(4) 0.029(4) 0.028(4) 0.000(3) -0.009(3) -0.014(3)
C17 0.024(4) 0.022(3) 0.021(3) -0.002(3) 0.000(3) -0.005(3)
C18 0.023(4) 0.016(3) 0.022(3) -0.006(3) -0.003(3) -0.002(3)
C19 0.022(4) 0.023(4) 0.018(3) -0.001(3) -0.001(3) 0.001(3)
C20 0.022(4) 0.025(4) 0.016(3) -0.007(3) 0.004(3) 0.002(3)
C21 0.038(4) 0.027(4) 0.028(4) 0.001(3) 0.008(3) -0.001(3)
C22 0.055(6) 0.041(5) 0.020(4) 0.004(4) 0.004(4) 0.002(4)
C23 0.059(6) 0.042(5) 0.018(4) -0.006(4) -0.007(4) -0.007(4)
C24 0.034(4) 0.034(4) 0.023(4) -0.007(3) -0.005(3) -0.006(3)
C25 0.021(3) 0.018(3) 0.016(3) 0.001(3) -0.009(3) -0.003(3)
C26 0.021(4) 0.021(3) 0.025(4) 0.001(3) -0.008(3) -0.003(3)
C27 0.023(4) 0.034(4) 0.032(4) 0.004(3) -0.006(3) -0.008(3)
C28 0.024(4) 0.027(4) 0.041(4) 0.005(3) -0.014(3) -0.010(3)
C29 0.048(5) 0.018(3) 0.026(4) -0.002(3) -0.012(3) -0.008(3)
C30 0.027(4) 0.018(3) 0.025(4) -0.006(3) -0.009(3) -0.003(3)
C31 0.017(3) 0.020(3) 0.018(3) -0.001(3) -0.001(3) 0.002(3)
C32 0.021(4) 0.024(4) 0.018(3) -0.005(3) 0.001(3) 0.004(3)
C33 0.023(4) 0.031(4) 0.031(4) 0.002(3) 0.004(3) -0.005(3)
C34 0.032(4) 0.030(4) 0.014(3) 0.002(3) 0.011(3) 0.004(3)
C35 0.037(4) 0.031(4) 0.015(3) -0.006(3) -0.002(3) 0.006(3)
C36 0.025(4) 0.017(3) 0.021(3) -0.004(3) -0.002(3) 0.002(3)
Cl1 0.0621(16) 0.0715(17) 0.0717(17) -0.0046(14) -0.0154(14) -0.0295(14)
Cl2 0.0775(19) 0.0680(18) 0.0840(19) -0.0360(16) 0.0111(15) -0.0144(15)
C37 0.066(6) 0.054(6) 0.049(6) -0.004(5) -0.010(5) -0.026(5)
Cl3 0.0552(14) 0.0509(14) 0.0601(15) -0.0131(12) -0.0122(12) -0.0053(11)
Cl4 0.099(2) 0.155(3) 0.0634(18) -0.046(2) 0.0202(17) -0.072(2)
C38 0.049(6) 0.077(7) 0.063(7) -0.016(6) 0.011(5) -0.018(5)

loop_
_geom_bond_atom_site_label_1
_geom_bond_atom_site_label_2
_geom_bond_distance
_geom_bond_site_symmetry_2
_geom_bond_publ_flag
Pt1 P1 2.2019(16) . ?
Pt1 P2 2.2989(16) . ?
Pt1 I1 2.6223(5) . ?
Pt1 I2 2.7556(5) 2_766 ?
Pt1 Pt2 3.2286(4) . ?
Pt2 C31 1.962(6) . ?
Pt2 P2 2.2497(16) . ?
Pt2 I1 2.5861(5) . ?
Pt2 I2 2.6975(4) . ?
I2 Pt1 2.7556(5) 2_766 ?
P1 C7 1.796(6) . ?
P1 C1 1.820(7) . ?
P1 C13 1.835(6) . ?
P2 C19 1.762(6) . ?
P2 C25 1.821(6) . ?
F2 C2 1.350(8) . ?
F3 C3 1.284(8) . ?
F4 C4 1.333(8) . ?
F5 C5 1.348(8) . ?
F6 C6 1.285(7) . ?
F32 C32 1.384(7) . ?
F33 C33 1.343(8) . ?
F34 C34 1.299(7) . ?
F35 C35 1.373(8) . ?
F36 C36 1.337(7) . ?
C1 C2 1.339(9) . ?
C1 C6 1.400(9) . ?
C2 C3 1.400(10) . ?
C3 C4 1.377(11) . ?
C4 C5 1.320(10) . ?
C5 C6 1.386(9) . ?
C7 C12 1.328(8) . ?
C7 C8 1.393(8) . ?
C8 C9 1.354(9) . ?
C9 C10 1.316(9) . ?
C10 C11 1.357(9) . ?
C11 C12 1.379(8) . ?
C13 C18 1.389(8) . ?
C13 C14 1.395(8) . ?
C14 C15 1.391(9) . ?
C15 C16 1.368(9) . ?
C16 C17 1.396(9) . ?
C17 C18 1.387(9) . ?
C19 C20 1.353(9) . ?
C19 C24 1.437(9) . ?
C20 C21 1.344(9) . ?
C21 C22 1.424(11) . ?
C22 C23 1.370(11) . ?
C23 C24 1.322(9) . ?
C25 C26 1.367(8) . ?
C25 C30 1.425(9) . ?
C26 C27 1.394(9) . ?
C27 C28 1.393(10) . ?
C28 C29 1.359(10) . ?
C29 C30 1.384(9) . ?
C31 C32 1.352(9) . ?
C31 C36 1.399(9) . ?
C32 C33 1.337(9) . ?
C33 C34 1.381(10) . ?
C34 C35 1.353(10) . ?
C35 C36 1.337(9) . ?
Cl1 C37 1.782(9) . ?
Cl2 C37 1.757(9) . ?
Cl3 C38 1.677(9) . ?
Cl4 C38 1.754(10) . ?
